data_7220208
loop_
_publ_author_name
'Wang, You You'
'Jin, Qing'
'Liu, Shi Xin'
'Guo, Chao'
'Liu, Yuan Yuan'
'Ding, Bin'
'Wu, Xiang Xia'
'Li, Yan'
'Zhu, Zhao Zhou'

_publ_section_title
;
 A series of two-dimensional microporous triazole-functionalized
 metal--organic frameworks with the new multi-dentate ligand
 1-(4-aminobenzyl)-1,2,4-triazole: single-crystal-to-single-crystal
 transformation, structural diversity and luminescent sensing
;
_journal_issue 44
_journal_name_full 'RSC Adv.'
_journal_page_first 35238
_journal_paper_doi 10.1039/C5RA04381F
_journal_volume 5
_journal_year 2015
_chemical_formula_moiety 'C18 H24 Cd N8 O2, 1.64(Cl O4), 0.36(H O4 S), 1.36(H2 O)'
_chemical_formula_sum 'C18 H24.35 Cd Cl1.64 N8 O11.36 S0.35'
_chemical_formula_weight 716.59
_chemical_name_systematic
; 
 ? 
;
_space_group_IT_number 2
_symmetry_cell_setting triclinic
_symmetry_space_group_name_Hall '-P 1'
_symmetry_space_group_name_H-M 'P -1'
_atom_sites_solution_hydrogens geom
_atom_sites_solution_primary direct
_atom_sites_solution_secondary difmap
_audit_creation_method SHELXL-97
_audit_update_record
;
2015-01-27 deposited with the CCDC.
2015-04-09 downloaded from the CCDC.
;
_cell_angle_alpha 71.0490(10)
_cell_angle_beta 86.4130(10)
_cell_angle_gamma 69.0450(10)
_cell_formula_units_Z 2
_cell_length_a 9.6873(4)
_cell_length_b 10.9691(5)
_cell_length_c 14.6472(6)
_cell_measurement_reflns_used 7185
_cell_measurement_temperature 173(2)
_cell_measurement_theta_max 25.36
_cell_measurement_theta_min 3.01
_cell_volume 1372.17(10)
_computing_structure_refinement 'SHELXL-97 (Sheldrick, 2008)'
_computing_structure_solution 'SHELXS-97 (Sheldrick, 2008)'
_diffrn_ambient_temperature 173(2)
_diffrn_measured_fraction_theta_full 0.982
_diffrn_measured_fraction_theta_max 0.982
_diffrn_radiation_monochromator graphite
_diffrn_radiation_source 'fine-focus sealed tube'
_diffrn_radiation_type MoK\a
_diffrn_radiation_wavelength 0.71073
_diffrn_reflns_av_R_equivalents 0.0270
_diffrn_reflns_av_sigmaI/netI 0.0317
_diffrn_reflns_limit_h_max 11
_diffrn_reflns_limit_h_min -11
_diffrn_reflns_limit_k_max 11
_diffrn_reflns_limit_k_min -13
_diffrn_reflns_limit_l_max 17
_diffrn_reflns_limit_l_min -17
_diffrn_reflns_number 12612
_diffrn_reflns_theta_full 25.30
_diffrn_reflns_theta_max 25.30
_diffrn_reflns_theta_min 3.01
_exptl_absorpt_coefficient_mu 1.054
_exptl_absorpt_correction_T_max 0.8751
_exptl_absorpt_correction_T_min 0.8248
_exptl_absorpt_correction_type multi-scan
_exptl_absorpt_process_details 'SADABS (Bruker, 2000)'
_exptl_crystal_density_diffrn 1.734
_exptl_crystal_density_method 'not measured'
_exptl_crystal_F_000 722
_exptl_crystal_size_max 0.19
_exptl_crystal_size_mid 0.17
_exptl_crystal_size_min 0.13
_refine_diff_density_max 1.099
_refine_diff_density_min -0.735
_refine_diff_density_rms 0.084
_refine_ls_extinction_method none
_refine_ls_goodness_of_fit_ref 1.001
_refine_ls_hydrogen_treatment mixed
_refine_ls_matrix_type full
_refine_ls_number_parameters 464
_refine_ls_number_reflns 4922
_refine_ls_number_restraints 497
_refine_ls_restrained_S_all 1.036
_refine_ls_R_factor_all 0.0402
_refine_ls_R_factor_gt 0.0315
_refine_ls_shift/su_max 0.001
_refine_ls_shift/su_mean 0.000
_refine_ls_structure_factor_coef Fsqd
_refine_ls_weighting_details 'calc w=1/[\s^2^(Fo^2^)+(0.0717P)^2^+0.0000P] where P=(Fo^2^+2Fc^2^)/3'
_refine_ls_weighting_scheme calc
_refine_ls_wR_factor_gt 0.0873
_refine_ls_wR_factor_ref 0.0947
_reflns_number_gt 4296
_reflns_number_total 4922
_reflns_threshold_expression >2sigma(I)
_cod_data_source_file c5ra04381f2.cif
_cod_data_source_block 1
_cod_depositor_comments
;
The following automatic conversions were performed:

'_symmetry_cell_setting' value 'Triclinic' changed to 'triclinic'
according to
/usr/data/users/saulius/crontab/automatic-downloads/rss-feeds/RSC/lib/dictionaries/cif_core.dic
dictionary named 'cif_core.dic' version 2.4.2 from 2011-04-26.

Automatic conversion script
Id: cif_fix_values 3271 2015-04-21 07:52:19Z andrius 
;
_cod_original_sg_symbol_Hall '-P 1   '
_cod_original_sg_symbol_H-M 'P-1   '
_cod_database_code 7220208

loop_
_symmetry_equiv_pos_as_xyz
'x, y, z'
'-x, -y, -z'

loop_
_atom_site_label
_atom_site_type_symbol
_atom_site_fract_x
_atom_site_fract_y
_atom_site_fract_z
_atom_site_U_iso_or_equiv
_atom_site_adp_type
_atom_site_occupancy
_atom_site_symmetry_multiplicity
_atom_site_calc_flag
_atom_site_refinement_flags
_atom_site_disorder_assembly
_atom_site_disorder_group
Cl1A Cl 0.5940(16) 0.6257(18) 0.0763(11) 0.034(2) Uani 0.35(4) 1 d PDU A 1
O1A O 0.671(2) 0.532(2) 0.0246(17) 0.030(4) Uani 0.35(4) 1 d PDU A 1
O2A O 0.678(2) 0.708(2) 0.0800(18) 0.037(4) Uani 0.35(4) 1 d PDU A 1
O3A O 0.572(3) 0.549(2) 0.1729(12) 0.047(4) Uani 0.35(4) 1 d PDU A 1
O4A O 0.4517(16) 0.715(2) 0.0267(18) 0.039(3) Uani 0.35(4) 1 d PDU A 1
Cl1B Cl 0.6049(7) 0.6012(11) 0.0871(6) 0.0254(11) Uani 0.65(4) 1 d PDU A 2
O1B O 0.6457(16) 0.5193(14) 0.0228(9) 0.038(3) Uani 0.65(4) 1 d PDU A 2
O2B O 0.7057(14) 0.6728(16) 0.0780(10) 0.037(2) Uani 0.65(4) 1 d PDU A 2
O3B O 0.4569(10) 0.6965(12) 0.0618(12) 0.050(2) Uani 0.65(4) 1 d PDU A 2
O4B O 0.6193(15) 0.5092(14) 0.1859(7) 0.040(2) Uani 0.65(4) 1 d PDU A 2
S1C S 0.7252(13) 0.3162(11) 0.4672(11) 0.049(2) Uani 0.359(4) 1 d PDU B 3
O1C O 0.6604(11) 0.2210(9) 0.5173(7) 0.073(3) Uani 0.359(4) 1 d PDU B 3
O2C O 0.6595(9) 0.3578(10) 0.3610(6) 0.058(2) Uani 0.359(4) 1 d PDU B 3
H2C H 0.6595 0.4178 0.3110 0.069 Uiso 0.359(4) 1 d PR B 3
O3C O 0.6846(11) 0.4381(8) 0.4842(6) 0.054(2) Uani 0.359(4) 1 d PDU B 3
O4C O 0.8765(8) 0.2570(10) 0.4540(5) 0.049(2) Uani 0.359(4) 1 d PDU B 3
O8 O 0.9229(18) -0.0003(17) 0.3875(11) 0.120(5) Uiso 0.359(4) 1 d P B 3
Cl1D Cl 0.7310(6) 0.2931(5) 0.4669(4) 0.0296(8) Uani 0.641(4) 1 d PDU B 4
O1D O 0.7390(5) 0.2452(4) 0.5757(3) 0.0398(11) Uani 0.641(4) 1 d PDU B 4
O2D O 0.5874(6) 0.3223(6) 0.4351(4) 0.0704(17) Uani 0.641(4) 1 d PDU B 4
O3D O 0.7896(9) 0.3962(7) 0.4341(4) 0.085(2) Uani 0.641(4) 1 d PDU B 4
O4D O 0.8260(7) 0.1722(6) 0.4425(4) 0.0769(19) Uani 0.641(4) 1 d PDU B 4
C1 C 0.9759(4) 0.6280(4) 0.3966(2) 0.0288(8) Uani 1 1 d . . .
H1 H 1.0598 0.6120 0.4352 0.035 Uiso 1 1 calc R . .
C2 C 0.8458(4) 0.6358(3) 0.2832(2) 0.0229(7) Uani 1 1 d . . .
H2 H 0.8141 0.6279 0.2260 0.027 Uiso 1 1 calc R . .
C3 C 0.5955(4) 0.7494(4) 0.3375(3) 0.0295(8) Uani 1 1 d . . .
H3A H 0.5582 0.7180 0.4021 0.035 Uiso 1 1 calc R . .
H3B H 0.5549 0.7176 0.2930 0.035 Uiso 1 1 calc R . .
C4 C 0.4601(3) 1.1930(3) 0.2320(2) 0.0247(7) Uani 1 1 d . . .
C5 C 0.5251(4) 1.1184(4) 0.3249(3) 0.0304(8) Uani 1 1 d . . .
H5 H 0.5414 1.1653 0.3651 0.037 Uiso 1 1 calc R . .
C6 C 0.5660(4) 0.9771(4) 0.3590(3) 0.0318(8) Uani 1 1 d . . .
H6 H 0.6104 0.9273 0.4226 0.038 Uiso 1 1 calc R . .
C7 C 0.5431(4) 0.9056(3) 0.3013(3) 0.0268(7) Uani 1 1 d . . .
C8 C 0.4759(4) 0.9813(4) 0.2095(2) 0.0275(7) Uani 1 1 d . . .
H8 H 0.4584 0.9348 0.1694 0.033 Uiso 1 1 calc R . .
C9 C 0.4337(4) 1.1237(4) 0.1752(3) 0.0283(7) Uani 1 1 d . . .
H9 H 0.3865 1.1740 0.1124 0.034 Uiso 1 1 calc R . .
C10 C 1.0716(4) 0.3709(3) 0.0952(2) 0.0209(6) Uani 1 1 d . . .
H10 H 1.1308 0.4086 0.0487 0.025 Uiso 1 1 calc R . .
C11 C 0.9701(4) 0.3142(3) 0.2259(2) 0.0240(7) Uani 1 1 d . . .
H11 H 0.9397 0.3013 0.2902 0.029 Uiso 1 1 calc R . .
C12 C 0.8357(4) 0.1849(4) 0.1757(3) 0.0289(8) Uani 1 1 d . . .
H12A H 0.7479 0.2356 0.1295 0.035 Uiso 1 1 calc R . .
H12B H 0.8005 0.1669 0.2420 0.035 Uiso 1 1 calc R . .
C13 C 1.0816(3) -0.1998(3) 0.1263(2) 0.0204(6) Uani 1 1 d . . .
C14 C 1.1491(4) -0.1458(3) 0.1761(2) 0.0278(7) Uani 1 1 d . . .
H14 H 1.2501 -0.1930 0.1988 0.033 Uiso 1 1 calc R . .
C15 C 1.0688(4) -0.0226(4) 0.1926(3) 0.0298(8) Uani 1 1 d . . .
H15 H 1.1155 0.0130 0.2274 0.036 Uiso 1 1 calc R . .
C16 C 0.9220(4) 0.0494(3) 0.1595(2) 0.0248(7) Uani 1 1 d . . .
C17 C 0.8548(4) -0.0055(3) 0.1105(2) 0.0261(7) Uani 1 1 d . . .
H17 H 0.7540 0.0423 0.0874 0.031 Uiso 1 1 calc R . .
C18 C 0.9332(4) -0.1296(4) 0.0946(2) 0.0262(7) Uani 1 1 d . . .
H18 H 0.8852 -0.1668 0.0620 0.031 Uiso 1 1 calc R . .
Cd1 Cd 1.19291(2) 0.47422(2) 0.250616(15) 0.02067(10) Uani 1 1 d . . .
N1 N 0.7574(3) 0.6888(3) 0.34372(19) 0.0230(6) Uani 1 1 d . . .
N2 N 0.8399(3) 0.6838(3) 0.4181(2) 0.0322(7) Uani 1 1 d . . .
N3 N 0.9867(3) 0.5950(3) 0.31465(19) 0.0238(6) Uani 1 1 d . . .
N4 N 0.4184(3) 1.3411(3) 0.1972(2) 0.0264(6) Uani 1 1 d . . .
H4A H 0.4108 1.3697 0.1307 0.032 Uiso 1 1 calc R . .
H4B H 0.4943 1.3622 0.2149 0.032 Uiso 1 1 calc R . .
N5 N 0.9279(3) 0.2696(3) 0.16271(19) 0.0214(6) Uani 1 1 d . . .
N6 N 0.9912(3) 0.3050(3) 0.07768(18) 0.0234(6) Uani 1 1 d . . .
N7 N 1.0617(3) 0.3797(3) 0.18566(19) 0.0225(6) Uani 1 1 d . . .
N8 N 1.1637(3) -0.3289(3) 0.11108(18) 0.0222(6) Uani 1 1 d . . .
H8A H 1.2559 -0.3289 0.0918 0.027 Uiso 1 1 calc R . .
H8B H 1.1161 -0.3361 0.0617 0.027 Uiso 1 1 calc R . .
O5 O 1.2322(3) 0.2939(3) 0.39457(17) 0.0331(6) Uani 1 1 d D . .
H5A H 1.219(5) 0.304(4) 0.4481(18) 0.040 Uiso 1 1 d D . .
H5B H 1.211(5) 0.230(3) 0.396(3) 0.040 Uiso 1 1 d D . .
O6 O 1.3419(3) 0.5438(3) 0.3293(2) 0.0425(7) Uani 1 1 d D . .
H6A H 1.427(3) 0.499(4) 0.348(3) 0.051 Uiso 1 1 d D . .
H6B H 1.304(4) 0.591(4) 0.364(3) 0.051 Uiso 1 1 d D . .
O7 O 0.1783(4) 0.0629(4) 0.4008(3) 0.0736(10) Uiso 1 1 d . . .

loop_
_atom_site_aniso_label
_atom_site_aniso_U_11
_atom_site_aniso_U_22
_atom_site_aniso_U_33
_atom_site_aniso_U_23
_atom_site_aniso_U_13
_atom_site_aniso_U_12
Cl1A 0.041(4) 0.030(4) 0.033(3) -0.010(3) 0.015(2) -0.018(3)
O1A 0.030(6) 0.032(5) 0.043(6) -0.024(4) 0.019(5) -0.021(5)
O2A 0.049(7) 0.036(8) 0.040(6) -0.021(6) 0.007(5) -0.025(6)
O3A 0.055(9) 0.034(8) 0.043(6) 0.000(5) 0.012(6) -0.018(6)
O4A 0.023(5) 0.039(6) 0.043(8) -0.005(6) -0.002(5) -0.007(4)
Cl1B 0.0216(14) 0.026(2) 0.035(2) -0.0128(17) 0.0083(11) -0.0149(13)
O1B 0.041(5) 0.039(4) 0.045(3) -0.020(3) -0.003(3) -0.020(3)
O2B 0.051(4) 0.044(6) 0.040(3) -0.022(4) 0.016(3) -0.037(4)
O3B 0.030(3) 0.046(4) 0.054(6) -0.006(4) 0.009(3) -0.002(3)
O4B 0.040(5) 0.035(5) 0.036(3) -0.004(3) 0.011(3) -0.013(4)
S1C 0.039(3) 0.056(4) 0.056(3) -0.013(3) -0.006(3) -0.024(3)
O1C 0.057(5) 0.053(5) 0.086(6) -0.007(5) 0.041(5) -0.014(5)
O2C 0.050(5) 0.071(6) 0.047(5) -0.017(4) -0.011(4) -0.014(4)
O3C 0.092(6) 0.044(5) 0.042(4) -0.020(4) 0.010(4) -0.038(5)
O4C 0.033(4) 0.086(6) 0.036(4) -0.028(4) 0.009(3) -0.026(4)
Cl1D 0.0327(14) 0.0328(13) 0.0291(13) -0.0102(10) 0.0030(10) -0.0184(10)
O1D 0.054(3) 0.036(2) 0.025(2) -0.0058(18) 0.0031(18) -0.015(2)
O2D 0.061(3) 0.070(4) 0.076(4) -0.017(3) -0.024(3) -0.020(3)
O3D 0.126(5) 0.078(4) 0.066(4) 0.007(3) -0.017(4) -0.077(4)
O4D 0.080(4) 0.076(4) 0.063(3) -0.035(3) 0.021(3) -0.006(3)
C1 0.0282(19) 0.0280(19) 0.0265(17) -0.0125(15) -0.0002(14) -0.0023(15)
C2 0.0226(17) 0.0196(17) 0.0234(16) -0.0076(13) -0.0001(13) -0.0032(14)
C3 0.0194(17) 0.0223(18) 0.045(2) -0.0114(16) 0.0059(15) -0.0055(15)
C4 0.0140(15) 0.0206(17) 0.0386(19) -0.0135(15) 0.0049(13) -0.0023(13)
C5 0.0264(18) 0.0271(19) 0.039(2) -0.0171(16) -0.0028(15) -0.0039(15)
C6 0.0274(19) 0.0273(19) 0.0351(19) -0.0146(16) -0.0035(15) 0.0015(16)
C7 0.0170(16) 0.0194(17) 0.042(2) -0.0124(15) 0.0083(14) -0.0037(14)
C8 0.0184(17) 0.0283(19) 0.0383(19) -0.0147(16) -0.0018(14) -0.0073(15)
C9 0.0229(17) 0.0263(19) 0.0326(18) -0.0107(15) 0.0017(14) -0.0043(15)
C10 0.0239(16) 0.0150(15) 0.0221(15) -0.0042(13) 0.0034(12) -0.0071(13)
C11 0.0286(18) 0.0213(17) 0.0235(16) -0.0100(14) 0.0074(13) -0.0090(15)
C12 0.0265(18) 0.0233(18) 0.042(2) -0.0144(16) 0.0112(15) -0.0133(15)
C13 0.0238(16) 0.0160(16) 0.0209(15) -0.0024(12) 0.0032(12) -0.0100(14)
C14 0.0248(18) 0.0202(17) 0.0376(19) -0.0078(15) -0.0007(14) -0.0081(15)
C15 0.0302(19) 0.0256(19) 0.0393(19) -0.0145(16) -0.0021(15) -0.0124(16)
C16 0.0277(18) 0.0178(17) 0.0305(17) -0.0073(14) 0.0082(14) -0.0116(15)
C17 0.0200(17) 0.0217(17) 0.0345(18) -0.0061(14) 0.0020(14) -0.0079(14)
C18 0.0305(19) 0.0253(18) 0.0294(17) -0.0103(14) 0.0018(14) -0.0164(16)
Cd1 0.02131(15) 0.01713(15) 0.02315(15) -0.00882(10) 0.00221(9) -0.00449(10)
N1 0.0202(14) 0.0159(14) 0.0293(14) -0.0068(11) 0.0027(11) -0.0030(11)
N2 0.0345(17) 0.0332(17) 0.0255(15) -0.0151(13) 0.0014(12) -0.0033(14)
N3 0.0244(15) 0.0204(15) 0.0224(13) -0.0081(11) 0.0048(11) -0.0027(12)
N4 0.0240(15) 0.0215(15) 0.0345(15) -0.0119(13) 0.0076(12) -0.0075(12)
N5 0.0219(14) 0.0156(14) 0.0288(14) -0.0096(11) 0.0098(11) -0.0081(12)
N6 0.0245(15) 0.0245(15) 0.0231(13) -0.0091(12) 0.0060(11) -0.0106(13)
N7 0.0272(15) 0.0201(14) 0.0236(13) -0.0098(11) 0.0043(11) -0.0104(12)
N8 0.0258(15) 0.0194(14) 0.0230(13) -0.0075(11) 0.0025(11) -0.0094(12)
O5 0.0467(16) 0.0266(14) 0.0217(12) -0.0085(11) 0.0058(11) -0.0083(12)
O6 0.0362(16) 0.0400(17) 0.0562(18) -0.0277(14) -0.0103(14) -0.0062(14)

loop_
_atom_type_symbol
_atom_type_description
_atom_type_scat_dispersion_real
_atom_type_scat_dispersion_imag
_atom_type_scat_source
C C 0.0033 0.0016 'International Tables Vol C Tables 4.2.6.8 and 6.1.1.4'
H H 0.0000 0.0000 'International Tables Vol C Tables 4.2.6.8 and 6.1.1.4'
Cd Cd -0.8075 1.2024 'International Tables Vol C Tables 4.2.6.8 and 6.1.1.4'
Cl Cl 0.1484 0.1585 'International Tables Vol C Tables 4.2.6.8 and 6.1.1.4'
N N 0.0061 0.0033 'International Tables Vol C Tables 4.2.6.8 and 6.1.1.4'
O O 0.0106 0.0060 'International Tables Vol C Tables 4.2.6.8 and 6.1.1.4'
S S 0.1246 0.1234 'International Tables Vol C Tables 4.2.6.8 and 6.1.1.4'

loop_
_geom_angle_atom_site_label_1
_geom_angle_atom_site_label_2
_geom_angle_atom_site_label_3
_geom_angle
_geom_angle_site_symmetry_1
_geom_angle_site_symmetry_3
O2A Cl1A O3A 109.8(10) . .
O2A Cl1A O1A 109.7(10) . .
O3A Cl1A O1A 109.8(10) . .
O2A Cl1A O4A 109.3(9) . .
O3A Cl1A O4A 109.2(9) . .
O1A Cl1A O4A 109.0(10) . .
O3B Cl1B O2B 110.6(6) . .
O3B Cl1B O1B 109.4(6) . .
O2B Cl1B O1B 108.5(6) . .
O3B Cl1B O4B 111.0(5) . .
O2B Cl1B O4B 108.6(5) . .
O1B Cl1B O4B 108.7(6) . .
O3C S1C O1C 119.0(10) . .
O3C S1C O4C 115.1(10) . .
O1C S1C O4C 114.2(9) . .
O3C S1C O2C 103.7(9) . .
O1C S1C O2C 100.9(10) . .
O4C S1C O2C 99.8(9) . .
S1C O2C H2C 133.4 . .
O3D Cl1D O2D 118.0(5) . .
O3D Cl1D O4D 109.4(5) . .
O2D Cl1D O4D 107.5(5) . .
O3D Cl1D O1D 108.8(5) . .
O2D Cl1D O1D 107.9(4) . .
O4D Cl1D O1D 104.4(4) . .
N2 C1 N3 114.0(3) . .
N2 C1 H1 123.0 . .
N3 C1 H1 123.0 . .
N1 C2 N3 109.6(3) . .
N1 C2 H2 125.2 . .
N3 C2 H2 125.2 . .
N1 C3 C7 110.9(3) . .
N1 C3 H3A 109.5 . .
C7 C3 H3A 109.5 . .
N1 C3 H3B 109.5 . .
C7 C3 H3B 109.5 . .
H3A C3 H3B 108.0 . .
C9 C4 C5 119.2(3) . .
C9 C4 N4 121.1(3) . .
C5 C4 N4 119.8(3) . .
C6 C5 C4 120.4(3) . .
C6 C5 H5 119.8 . .
C4 C5 H5 119.8 . .
C5 C6 C7 120.9(3) . .
C5 C6 H6 119.6 . .
C7 C6 H6 119.6 . .
C8 C7 C6 118.2(3) . .
C8 C7 C3 121.2(3) . .
C6 C7 C3 120.6(3) . .
C9 C8 C7 121.1(3) . .
C9 C8 H8 119.5 . .
C7 C8 H8 119.5 . .
C4 C9 C8 120.2(3) . .
C4 C9 H9 119.9 . .
C8 C9 H9 119.9 . .
N6 C10 N7 113.8(3) . .
N6 C10 H10 123.1 . .
N7 C10 H10 123.1 . .
N5 C11 N7 109.6(3) . .
N5 C11 H11 125.2 . .
N7 C11 H11 125.2 . .
N5 C12 C16 110.8(3) . .
N5 C12 H12A 109.5 . .
C16 C12 H12A 109.5 . .
N5 C12 H12B 109.5 . .
C16 C12 H12B 109.5 . .
H12A C12 H12B 108.1 . .
C14 C13 C18 119.1(3) . .
C14 C13 N8 119.9(3) . .
C18 C13 N8 121.0(3) . .
C15 C14 C13 119.9(3) . .
C15 C14 H14 120.1 . .
C13 C14 H14 120.1 . .
C16 C15 C14 121.4(3) . .
C16 C15 H15 119.3 . .
C14 C15 H15 119.3 . .
C15 C16 C17 118.5(3) . .
C15 C16 C12 121.4(3) . .
C17 C16 C12 120.2(3) . .
C16 C17 C18 120.7(3) . .
C16 C17 H17 119.6 . .
C18 C17 H17 119.6 . .
C17 C18 C13 120.5(3) . .
C17 C18 H18 119.8 . .
C13 C18 H18 119.8 . .
N3 Cd1 N7 92.90(10) . .
N3 Cd1 O5 87.28(9) . .
N7 Cd1 O5 89.69(9) . .
N3 Cd1 O6 89.82(10) . .
N7 Cd1 O6 173.16(10) . .
O5 Cd1 O6 84.17(10) . .
N3 Cd1 N8 91.56(9) . 1_565
N7 Cd1 N8 96.38(9) . 1_565
O5 Cd1 N8 173.88(8) . 1_565
O6 Cd1 N8 89.82(10) . 1_565
N3 Cd1 N4 175.15(9) . 1_645
N7 Cd1 N4 90.19(9) . 1_645
O5 Cd1 N4 89.00(10) . 1_645
O6 Cd1 N4 86.70(10) . 1_645
N8 Cd1 N4 91.82(9) 1_565 1_645
C2 N1 N2 109.7(3) . .
C2 N1 C3 128.8(3) . .
N2 N1 C3 121.5(3) . .
C1 N2 N1 103.2(3) . .
C2 N3 C1 103.5(3) . .
C2 N3 Cd1 126.7(2) . .
C1 N3 Cd1 129.4(2) . .
C4 N4 Cd1 117.44(19) . 1_465
C4 N4 H4A 107.9 . .
Cd1 N4 H4A 107.9 1_465 .
C4 N4 H4B 107.9 . .
Cd1 N4 H4B 107.9 1_465 .
H4A N4 H4B 107.2 . .
C11 N5 N6 110.4(2) . .
C11 N5 C12 129.4(3) . .
N6 N5 C12 120.1(2) . .
C10 N6 N5 102.7(2) . .
C11 N7 C10 103.5(3) . .
C11 N7 Cd1 130.6(2) . .
C10 N7 Cd1 125.7(2) . .
C13 N8 Cd1 113.84(19) . 1_545
C13 N8 H8A 108.8 . .
Cd1 N8 H8A 108.8 1_545 .
C13 N8 H8B 108.8 . .
Cd1 N8 H8B 108.8 1_545 .
H8A N8 H8B 107.7 . .
Cd1 O5 H5A 124(3) . .
Cd1 O5 H5B 119(3) . .
H5A O5 H5B 108(4) . .
Cd1 O6 H6A 125(3) . .
Cd1 O6 H6B 120(3) . .
H6A O6 H6B 109(4) . .

loop_
_geom_bond_atom_site_label_1
_geom_bond_atom_site_label_2
_geom_bond_distance
_geom_bond_site_symmetry_2
Cl1A O2A 1.430(11) .
Cl1A O3A 1.440(11) .
Cl1A O1A 1.438(11) .
Cl1A O4A 1.443(11) .
Cl1B O3B 1.424(7) .
Cl1B O2B 1.432(6) .
Cl1B O1B 1.448(7) .
Cl1B O4B 1.453(7) .
S1C O3C 1.354(12) .
S1C O1C 1.391(11) .
S1C O4C 1.404(12) .
S1C O2C 1.577(18) .
O2C H2C 0.8102 .
Cl1D O3D 1.379(7) .
Cl1D O2D 1.386(7) .
Cl1D O4D 1.458(7) .
Cl1D O1D 1.505(7) .
C1 N2 1.306(5) .
C1 N3 1.349(4) .
C1 H1 0.9500 .
C2 N1 1.319(4) .
C2 N3 1.335(4) .
C2 H2 0.9500 .
C3 N1 1.464(4) .
C3 C7 1.515(5) .
C3 H3A 0.9900 .
C3 H3B 0.9900 .
C4 C9 1.383(5) .
C4 C5 1.390(5) .
C4 N4 1.442(4) .
C5 C6 1.376(5) .
C5 H5 0.9500 .
C6 C7 1.398(5) .
C6 H6 0.9500 .
C7 C8 1.385(5) .
C8 C9 1.385(5) .
C8 H8 0.9500 .
C9 H9 0.9500 .
C10 N6 1.319(4) .
C10 N7 1.355(4) .
C10 H10 0.9500 .
C11 N5 1.321(4) .
C11 N7 1.329(4) .
C11 H11 0.9500 .
C12 N5 1.469(4) .
C12 C16 1.510(5) .
C12 H12A 0.9900 .
C12 H12B 0.9900 .
C13 C14 1.389(4) .
C13 C18 1.390(5) .
C13 N8 1.437(4) .
C14 C15 1.388(5) .
C14 H14 0.9500 .
C15 C16 1.384(5) .
C15 H15 0.9500 .
C16 C17 1.387(5) .
C17 C18 1.388(5) .
C17 H17 0.9500 .
C18 H18 0.9500 .
Cd1 N3 2.304(3) .
Cd1 N7 2.309(2) .
Cd1 O5 2.314(2) .
Cd1 O6 2.358(2) .
Cd1 N8 2.385(3) 1_565
Cd1 N4 2.401(3) 1_645
N1 N2 1.366(4) .
N4 Cd1 2.401(3) 1_465
N4 H4A 0.9200 .
N4 H4B 0.9200 .
N5 N6 1.356(4) .
N8 Cd1 2.385(3) 1_545
N8 H8A 0.9200 .
N8 H8B 0.9200 .
O5 H5A 0.822(19) .
O5 H5B 0.797(19) .
O6 H6A 0.801(19) .
O6 H6B 0.816(19) .
